data_2104314
loop_
_publ_author_name
'Schmidt, Martin U.'
'Br\"uhne, Stefan'
'Wolf, Alexandra K.'
'Rech, Anette'
'Br\"uning, J\"urgen'
'Alig, Edith'
'Fink, Lothar'
'Buchsbaum, Christian'
'Glinnemann, J\"urgen'
'van de Streek, Jacco'
'Gozzo, Fabia'
'Brunelli, Michela'
'Stowasser, Frank'
'Gorelik, Tatiana'
'Mugnaioli, Enrico'
'Kolb, Ute'

_publ_section_title
;
 Electron diffraction, X-ray powder diffraction and
 pair-distribution-function analyses to determine the crystal
 structures of Pigment Yellow 213, C~23~H~21~N~5~O~9~
;
_journal_coeditor_code OG5034
_journal_issue 2
_journal_name_full 'Acta Crystallographica Section B'
_journal_page_first 189
_journal_page_last 199
_journal_paper_doi 10.1107/S0108768109003759
_journal_volume 65
_journal_year 2009
_chemical_formula_moiety 'C23 H21 N5 O9'
_chemical_formula_structural 'C23 H21 N5 O9'
_chemical_formula_sum 'C23 H21 N5 O9'
_chemical_formula_weight 511.451
_chemical_name_common 'Pigment Yellow 213, alpha-phase'
_chemical_name_systematic ' ?'
_space_group_IT_number 2
_symmetry_cell_setting triclinic
_symmetry_space_group_name_Hall '-P 1'
_symmetry_space_group_name_H-M 'P -1'
_cell_angle_alpha 81.811(4)
_cell_angle_beta 81.032(9)
_cell_angle_gamma 87.541(10)
_cell_formula_units_Z 2
_cell_length_a 6.9006(3)
_cell_length_b 11.8347(6)
_cell_length_c 14.0592(7)
_cell_measurement_temperature 293(2)
_cell_volume 1122.31(10)
_computing_cell_refinement 'TOPAS (A.A.Coelho, 2007)'
_computing_data_collection 'STOE WINXPOW (STOE & CIE GmbH, 2004)'
_computing_data_reduction 'DASH (W.I.F.David et al., 2006)'
_computing_molecular_graphics 'Mercury (C.F. Macrae et al., 2008)'
_computing_publication_material '  DASH, TOPAS, Mercury'
_computing_structure_refinement 'TOPAS (A.A.Coelho, 2007)'
_computing_structure_solution 'DASH (W.I.F.David et al., 2006)'
_diffrn_ambient_temperature 293(2)
_diffrn_measurement_device_type 'high resolution diffractometer (ID31, ESRF)'
_diffrn_measurement_method \q/2\q
_diffrn_radiation_monochromator 'Double crystal Si 111'
_diffrn_radiation_type synchrotron
_diffrn_radiation_wavelength 0.40007
_diffrn_reflns_number 1299
_exptl_absorpt_coefficient_mu 0.026
_exptl_absorpt_correction_type none
_exptl_crystal_density_diffrn 1.513
_exptl_crystal_density_method 'not measured'
_exptl_crystal_F_000 532
_refine_ls_extinction_method none
_refine_ls_goodness_of_fit_all 1.16
_refine_ls_hydrogen_treatment noref
_refine_ls_matrix_type fullcycle
_refine_ls_number_constraints 0
_refine_ls_number_parameters 1375
_refine_ls_number_restraints 159
_refine_ls_structure_factor_coef Inet
_refine_ls_weighting_details w=1/\s[Y~obs~]^2^
_refine_ls_weighting_scheme sigma
_cod_data_source_file og5034.cif
_cod_data_source_block PY213
_cod_database_code 2104314

loop_
_symmetry_equiv_pos_as_xyz
'x, y, z'
'-x, -y, -z'

loop_
_atom_site_type_symbol
_atom_site_label
_atom_site_fract_x
_atom_site_fract_y
_atom_site_fract_z
_atom_site_occupancy
C C1 0.6787(17) 0.6583(4) 0.9909(3) 1
C C2 0.7340(17) 0.5427(4) 1.0186(4) 1
C C3 0.6212(17) 0.7362(4) 1.0593(4) 1
N N4 0.706(3) 0.7056(5) 0.8965(4) 1
O O5 0.798(4) 0.4785(8) 0.9554(6) 1
N N6 0.705(2) 0.4938(4) 1.1119(3) 1
C C7 0.5520(8) 0.8567(4) 1.0365(3) 1
O O8 0.577(3) 0.6993(10) 1.1475(5) 1
N N9 0.744(2) 0.6544(4) 0.8201(3) 1
C C10 0.747(2) 0.3872(4) 1.1535(4) 1
H H11 0.679(4) 0.5485(16) 1.1572(12) 1
H H12 0.398(3) 0.8643(17) 1.0669(14) 1
H H13 0.634(3) 0.913(2) 1.0690(15) 1
H H14 0.567(4) 0.8874(16) 0.9592(14) 1
H H15 0.750(5) 0.5719(17) 0.8303(13) 1
C C16 0.766(2) 0.7065(4) 0.7267(3) 1
C C17 0.8114(19) 0.2954(4) 1.1017(4) 1
C C18 0.700(2) 0.3659(4) 1.2555(4) 1
C C19 0.815(2) 0.6412(4) 0.6488(3) 1
C C20 0.7335(19) 0.8254(4) 0.7061(3) 1
C C21 0.8401(18) 0.1854(4) 1.1509(3) 1
H H22 0.837(4) 0.3078(16) 1.0279(15) 1
C C23 0.7358(18) 0.2568(4) 1.3049(4) 1
O O24 0.6400(14) 0.4559(6) 1.3033(4) 1
C C25 0.837(2) 0.6999(4) 0.5529(3) 1
C C26 0.8430(19) 0.5215(4) 0.6615(3) 1
C C27 0.755(2) 0.8834(4) 0.6104(3) 1
H H28 0.699(4) 0.8716(17) 0.7625(12) 1
C C29 0.8052(17) 0.1670(4) 1.2532(3) 1
N N30 0.9011(18) 0.0952(4) 1.1029(3) 1
H H31 0.715(4) 0.2430(17) 1.3790(12) 1
C C32 0.6596(8) 0.4738(4) 1.3998(4) 1
C C33 0.8074(19) 0.8177(4) 0.5342(3) 1
H H34 0.875(6) 0.6570(15) 0.4946(16) 1
O O35 0.831(4) 0.4625(8) 0.5953(6) 1
O O36 0.8788(16) 0.4648(5) 0.7482(5) 1
C C37 0.7094(18) 1.0008(4) 0.5907(4) 1
N N38 0.8397(17) 0.0616(4) 1.3000(3) 1
C C39 0.941(2) -0.0097(4) 1.1500(4) 1
H H40 0.925(4) 0.1060(15) 1.0323(15) 1
H H41 0.582(4) 0.4083(16) 1.4529(14) 1
H H42 0.596(4) 0.558(2) 1.4118(14) 1
H H43 0.815(4) 0.4719(19) 1.4077(13) 1
H H44 0.824(4) 0.8550(15) 0.4635(14) 1
C C45 0.9248(8) 0.3454(4) 0.7683(4) 1
O O46 0.730(4) 1.0514(10) 0.5059(6) 1
O O47 0.6300(15) 1.0623(5) 0.6617(5) 1
C C48 0.9061(18) -0.0274(4) 1.2524(3) 1
H H49 0.817(4) 0.0489(17) 1.3700(13) 1
O O50 0.996(5) -0.0883(7) 1.1008(6) 1
H H51 1.080(4) 0.3328(17) 0.7741(13) 1
H H52 0.839(4) 0.3105(15) 0.8371(12) 1
H H53 0.891(4) 0.301(2) 0.7105(14) 1
C C54 0.5988(8) 1.1843(4) 0.6474(4) 1
O O55 0.918(4) -0.1248(7) 1.3010(7) 1
H H56 0.445(3) 1.2059(15) 0.6697(13) 1
H H57 0.643(5) 1.2184(15) 0.5710(12) 1
H H58 0.688(4) 1.2232(17) 0.6909(14) 1

loop_
_atom_type_symbol
_atom_type_description
_atom_type_scat_dispersion_real
_atom_type_scat_dispersion_imag
_atom_type_scat_source
C C 0.0181 0.0091 'International Tables Vol C Tables 4.2.6.8 and 6.1.1.4'
H H 0.0000 0.0000 'International Tables Vol C Tables 4.2.6.8 and 6.1.1.4'
N N 0.0311 0.0180 'International Tables Vol C Tables 4.2.6.8 and 6.1.1.4'
O O 0.0492 0.0322 'International Tables Vol C Tables 4.2.6.8 and 6.1.1.4'

loop_
_geom_angle_atom_site_label_1
_geom_angle_atom_site_label_2
_geom_angle_atom_site_label_3
_geom_angle_site_symmetry_1
_geom_angle_site_symmetry_3
_geom_angle
_geom_angle_publ_flag
C2 C1 C3 . . 123.0(4) ?
C2 C1 N4 . . 121.0(6) ?
C3 C1 N4 . . 115.3(5) ?
C1 C2 O5 . . 121.1(6) ?
C1 C2 N6 . . 121.8(6) ?
O5 C2 N6 . . 116.8(6) ?
C1 C3 C7 . . 126.2(5) ?
C1 C3 O8 . . 119.9(7) ?
C7 C3 O8 . . 111.6(8) ?
C1 N4 N9 . . 128.1(5) ?
C2 N6 C10 . . 131.4(6) ?
C2 N6 H11 . . 113.0(10) ?
C10 N6 H11 . . 114.0(10) ?
C3 C7 H12 . . 109.0(10) ?
C3 C7 H13 . . 110.0(10) ?
C3 C7 H14 . . 114.0(10) ?
H12 C7 H13 . . 108.0(10) ?
H12 C7 H14 . . 108(2) ?
H13 C7 H14 . . 107(2) ?
N4 N9 H15 . . 117.0(10) ?
N4 N9 C16 . . 125.5(5) ?
H15 N9 C16 . . 117.0(10) ?
N6 C10 C17 . . 124.6(5) ?
N6 C10 C18 . . 116.1(6) ?
C17 C10 C18 . . 118.9(4) ?
N9 C16 C19 . . 120.2(4) ?
N9 C16 C20 . . 120.3(5) ?
C19 C16 C20 . . 119.4(4) ?
C10 C17 C21 . . 120.9(4) ?
C10 C17 H22 . . 120.0(10) ?
C21 C17 H22 . . 119.0(10) ?
C10 C18 C23 . . 120.0(5) ?
C10 C18 O24 . . 117.6(5) ?
C23 C18 O24 . . 122.1(5) ?
C16 C19 C25 . . 117.9(5) ?
C16 C19 C26 . . 123.8(4) ?
C25 C19 C26 . . 118.2(4) ?
C16 C20 C27 . . 122.4(4) ?
C16 C20 H28 . . 119.0(10) ?
C27 C20 H28 . . 119.0(10) ?
C17 C21 C29 . . 119.4(5) ?
C17 C21 N30 . . 122.2(4) ?
C29 C21 N30 . . 118.3(4) ?
C18 C23 C29 . . 120.5(4) ?
C18 C23 H31 . . 120.0(10) ?
C29 C23 H31 . . 119.0(10) ?
C18 O24 C32 . . 129.6(6) ?
C19 C25 C33 . . 121.8(5) ?
C19 C25 H34 . . 121.0(10) ?
C33 C25 H34 . . 117.0(10) ?
C19 C26 O35 . . 122.2(7) ?
C19 C26 O36 . . 120.6(5) ?
O35 C26 O36 . . 117.1(7) ?
C20 C27 C33 . . 117.4(4) ?
C20 C27 C37 . . 121.8(5) ?
C33 C27 C37 . . 120.6(5) ?
C21 C29 C23 . . 119.9(5) ?
C21 C29 N38 . . 119.0(5) ?
C23 C29 N38 . . 121.0(4) ?
C21 N30 C39 . . 122.4(5) ?
C21 N30 H40 . . 120.0(10) ?
C39 N30 H40 . . 118.0(10) ?
O24 C32 H41 . . 110.0(10) ?
O24 C32 H42 . . 108.0(10) ?
O24 C32 H43 . . 110.0(10) ?
H41 C32 H42 . . 109(2) ?
H41 C32 H43 . . 110(2) ?
H42 C32 H43 . . 109(2) ?
C25 C33 C27 . . 121.0(4) ?
C25 C33 H44 . . 118.0(10) ?
C27 C33 H44 . . 121.0(10) ?
C26 O36 C45 . . 126.0(6) ?
C27 C37 O46 . . 121.2(7) ?
C27 C37 O47 . . 121.9(5) ?
O46 C37 O47 . . 116.7(8) ?
C29 N38 C48 . . 122.6(4) ?
C29 N38 H49 . . 119.0(10) ?
C48 N38 H49 . . 118.0(10) ?
N30 C39 C48 . . 118.8(6) ?
N30 C39 O50 . . 118.6(6) ?
C48 C39 O50 . . 122.5(6) ?
O36 C45 H51 . . 110.0(10) ?
O36 C45 H52 . . 109.0(10) ?
O36 C45 H53 . . 110.0(10) ?
H51 C45 H52 . . 109(2) ?
H51 C45 H53 . . 109(2) ?
H52 C45 H53 . . 109(2) ?
C37 O47 C54 . . 124.2(5) ?
N38 C48 C39 . . 118.6(5) ?
N38 C48 O55 . . 118.6(7) ?
C39 C48 O55 . . 122.5(6) ?
O47 C54 H56 . . 110.0(10) ?
O47 C54 H57 . . 110.0(10) ?
O47 C54 H58 . . 109.0(10) ?
H56 C54 H57 . . 109(2) ?
H56 C54 H58 . . 109.0(10) ?
H57 C54 H58 . . 108(2) ?

loop_
_geom_bond_atom_site_label_1
_geom_bond_atom_site_label_2
_geom_bond_site_symmetry_2
_geom_bond_distance
_geom_bond_publ_flag
C1 C2 . 1.420(8) ?
C1 C3 . 1.425(8) ?
C1 N4 . 1.353(7) ?
C2 O5 . 1.270(10) ?
C2 N6 . 1.344(6) ?
C3 C7 . 1.491(7) ?
C3 O8 . 1.250(9) ?
N4 N9 . 1.294(8) ?
N6 C10 . 1.351(8) ?
N6 H11 . 0.96(2) ?
C7 H12 . 1.09(2) ?
C7 H13 . 1.09(2) ?
C7 H14 . 1.09(2) ?
N9 H15 . 0.97(2) ?
N9 C16 . 1.357(6) ?
C10 C17 . 1.412(8) ?
C10 C18 . 1.409(7) ?
C16 C19 . 1.418(7) ?
C16 C20 . 1.411(7) ?
C17 C21 . 1.406(7) ?
C17 H22 . 1.01(2) ?
C18 C23 . 1.407(7) ?
C18 O24 . 1.356(9) ?
C19 C25 . 1.414(6) ?
C19 C26 . 1.412(7) ?
C20 C27 . 1.409(6) ?
C20 H28 . 1.02(2) ?
C21 C29 . 1.408(6) ?
C21 N30 . 1.361(8) ?
C23 C29 . 1.398(8) ?
C23 H31 . 1.02(2) ?
O24 C32 . 1.429(8) ?
C25 C33 . 1.394(7) ?
C25 H34 . 1.02(2) ?
C26 O35 . 1.250(10) ?
C26 O36 . 1.357(9) ?
C27 C33 . 1.406(7) ?
C27 C37 . 1.409(8) ?
C29 N38 . 1.354(7) ?
N30 C39 . 1.359(9) ?
N30 H40 . 0.97(2) ?
C32 H41 . 1.09(2) ?
C32 H42 . 1.10(2) ?
C32 H43 . 1.09(3) ?
C33 H44 . 1.02(2) ?
O36 C45 . 1.433(7) ?
C37 O46 . 1.246(9) ?
C37 O47 . 1.352(9) ?
N38 C48 . 1.354(8) ?
N38 H49 . 0.96(2) ?
C39 C48 . 1.408(7) ?
C39 O50 . 1.250(10) ?
C45 H51 . 1.09(2) ?
C45 H52 . 1.09(2) ?
C45 H53 . 1.09(2) ?
O47 C54 . 1.440(7) ?
C48 O55 . 1.260(10) ?
C54 H56 . 1.09(2) ?
C54 H57 . 1.09(2) ?
C54 H58 . 1.09(2) ?

loop_
_cod_related_entry_id
_cod_related_entry_database
_cod_related_entry_code
1 ChemSpider 30654533
